data_7111611
loop_
_publ_author_name
'Ley, Amanda N.'
'Dunaway, Lars E.'
'Brewster, Timothy P.'
'Dembo, Matthew D.'
'Harris, T. David'
'Baril-Robert, Fran\,cois'
'Li, Xiaobo'
'Patterson, Howard H.'
'Pike, Robert D.'

_publ_section_title
;
 Reversible luminescent reaction of amines with copper(i) cyanide
;
_journal_issue 25
_journal_name_full 'Chemical Communications'
_journal_page_first 4565
_journal_page_last 4567
_journal_paper_doi 10.1039/c002351e
_journal_volume 46
_journal_year 2010
_chemical_formula_moiety 'C29 H39 Cu2 N5'
_chemical_formula_sum 'C29 H39 Cu2 N5'
_chemical_formula_weight 584.73
_chemical_name_systematic
;
?
;
_space_group_IT_number 43
_symmetry_cell_setting orthorhombic
_symmetry_space_group_name_Hall 'F 2 -2d'
_symmetry_space_group_name_H-M 'F d d 2'
_atom_sites_solution_hydrogens geom
_atom_sites_solution_primary direct
_atom_sites_solution_secondary difmap
_audit_creation_method SHELXL-97
_cell_angle_alpha 90.00
_cell_angle_beta 90.00
_cell_angle_gamma 90.00
_cell_formula_units_Z 8
_cell_length_a 14.9500(2)
_cell_length_b 35.3082(4)
_cell_length_c 11.64710(10)
_cell_measurement_reflns_used 9123
_cell_measurement_temperature 296(2)
_cell_measurement_theta_max 67.34
_cell_measurement_theta_min 4.97
_cell_volume 6148.01(12)
_computing_cell_refinement 'SAINTPLUS (Bruker AXS, 2004)'
_computing_data_collection 'APEX2 (Bruker AXS, 2004)'
_computing_data_reduction SAINTPLUS
_computing_molecular_graphics 'ORTEP3 (Farrugia, 1997)'
_computing_publication_material 'SHELXL97 (Sheldrick, 1997)'
_computing_structure_refinement 'XSHELL (Bruker, 2004)'
_computing_structure_solution 'SHELXS97 (Sheldrick, 1997)'
_diffrn_ambient_temperature 296(2)
_diffrn_measured_fraction_theta_full 0.969
_diffrn_measured_fraction_theta_max 0.969
_diffrn_measurement_device_type 'Bruker SMART Apex II CCD'
_diffrn_measurement_method '\w and \y'
_diffrn_radiation_monochromator graphite
_diffrn_radiation_source 'fine-focus sealed tube'
_diffrn_radiation_type CuK\a
_diffrn_radiation_wavelength 1.54178
_diffrn_reflns_av_R_equivalents 0.0307
_diffrn_reflns_av_sigmaI/netI 0.0225
_diffrn_reflns_limit_h_max 17
_diffrn_reflns_limit_h_min -16
_diffrn_reflns_limit_k_max 42
_diffrn_reflns_limit_k_min -41
_diffrn_reflns_limit_l_max 13
_diffrn_reflns_limit_l_min -12
_diffrn_reflns_number 16270
_diffrn_reflns_theta_full 66.93
_diffrn_reflns_theta_max 66.93
_diffrn_reflns_theta_min 4.97
_diffrn_standards_number 0
_exptl_absorpt_coefficient_mu 1.879
_exptl_absorpt_correction_T_max 0.6982
_exptl_absorpt_correction_T_min 0.5626
_exptl_absorpt_correction_type numerical
_exptl_absorpt_process_details 'SADABS (Sheldrick, 2004)'
_exptl_crystal_colour colorless
_exptl_crystal_density_diffrn 1.263
_exptl_crystal_density_method 'not measured'
_exptl_crystal_description block
_exptl_crystal_F_000 2448
_exptl_crystal_size_max 0.35
_exptl_crystal_size_mid 0.23
_exptl_crystal_size_min 0.21
_refine_diff_density_max 0.172
_refine_diff_density_min -0.261
_refine_diff_density_rms 0.053
_refine_ls_abs_structure_details 'Flack H D (1983), Acta Cryst. A39, 876-881'
_refine_ls_abs_structure_Flack 0.02(5)
_refine_ls_extinction_method none
_refine_ls_goodness_of_fit_ref 0.942
_refine_ls_hydrogen_treatment constr
_refine_ls_matrix_type full
_refine_ls_number_parameters 193
_refine_ls_number_reflns 2594
_refine_ls_number_restraints 122
_refine_ls_restrained_S_all 1.052
_refine_ls_R_factor_all 0.0325
_refine_ls_R_factor_gt 0.0311
_refine_ls_shift/su_max 0.000
_refine_ls_shift/su_mean 0.000
_refine_ls_structure_factor_coef Fsqd
_refine_ls_weighting_details 'calc w=1/[\s^2^(Fo^2^)+(0.0743P)^2^+2.7608P] where P=(Fo^2^+2Fc^2^)/3'
_refine_ls_weighting_scheme calc
_refine_ls_wR_factor_gt 0.0916
_refine_ls_wR_factor_ref 0.0934
_reflns_number_gt 2491
_reflns_number_total 2594
_reflns_threshold_expression >2sigma(I)
_cod_data_source_file C002351Esup1.cif
_cod_data_source_block fdd2
_cod_original_sg_symbol_H-M Fdd2
_cod_database_code 7111611

loop_
_symmetry_equiv_pos_as_xyz
'x, y, z'
'-x, -y, z'
'x+1/4, -y+1/4, z+1/4'
'-x+1/4, y+1/4, z+1/4'
'x, y+1/2, z+1/2'
'-x, -y+1/2, z+1/2'
'x+1/4, -y+3/4, z+3/4'
'-x+1/4, y+3/4, z+3/4'
'x+1/2, y, z+1/2'
'-x+1/2, -y, z+1/2'
'x+3/4, -y+1/4, z+3/4'
'-x+3/4, y+1/4, z+3/4'
'x+1/2, y+1/2, z'
'-x+1/2, -y+1/2, z'
'x+3/4, -y+3/4, z+1/4'
'-x+3/4, y+3/4, z+1/4'

loop_
_atom_site_label
_atom_site_type_symbol
_atom_site_fract_x
_atom_site_fract_y
_atom_site_fract_z
_atom_site_U_iso_or_equiv
_atom_site_adp_type
_atom_site_occupancy
_atom_site_symmetry_multiplicity
_atom_site_calc_flag
_atom_site_refinement_flags
_atom_site_disorder_assembly
_atom_site_disorder_group
Cu1 Cu 0.02147(3) 0.143562(12) 0.68337(6) 0.07037(18) Uani 1 1 d . . .
C1A C 0.1126(2) 0.12838(8) 0.7863(3) 0.0706(8) Uani 0.50 1 d P . 1
N1A N -0.0783(2) 0.12892(8) 0.5953(3) 0.0744(8) Uani 0.50 1 d P . 1
N1B N 0.1126(2) 0.12838(8) 0.7863(3) 0.0706(8) Uani 0.50 1 d P . 2
C1B C -0.0783(2) 0.12892(8) 0.5953(3) 0.0744(8) Uani 0.50 1 d P . 2
N2 N 0.04255(19) 0.20156(7) 0.6558(3) 0.0727(7) Uani 1 1 d . . .
C2 C 0.0990(3) 0.22158(11) 0.7197(3) 0.0870(11) Uani 1 1 d . . .
H2 H 0.1363 0.2086 0.7700 0.104 Uiso 1 1 calc R . .
C3 C 0.1054(3) 0.26052(11) 0.7156(4) 0.0862(10) Uani 1 1 d . . .
H3 H 0.1468 0.2728 0.7621 0.103 Uiso 1 1 calc R . .
C4 C 0.0524(2) 0.28109(9) 0.6448(3) 0.0729(8) Uani 1 1 d D . .
C5 C -0.0054(3) 0.26062(10) 0.5760(4) 0.0786(9) Uani 1 1 d . . .
H5 H -0.0424 0.2731 0.5242 0.094 Uiso 1 1 calc R . .
C6 C -0.0082(2) 0.22162(10) 0.5838(3) 0.0743(9) Uani 1 1 d . . .
H6 H -0.0477 0.2086 0.5362 0.089 Uiso 1 1 calc R . .
C7 C 0.0558(4) 0.32450(10) 0.6426(4) 0.1048(15) Uani 1 1 d DU . .
C8 C 0.0106(11) 0.3406(3) 0.5440(13) 0.228(9) Uani 0.704(8) 1 d PDU . 1
H8A H -0.0528 0.3373 0.5522 0.342 Uiso 0.704(8) 1 calc PR . 1
H8B H 0.0305 0.3281 0.4754 0.342 Uiso 0.704(8) 1 calc PR . 1
H8C H 0.0241 0.3671 0.5389 0.342 Uiso 0.704(8) 1 calc PR . 1
C9 C 0.0203(11) 0.3385(3) 0.7582(12) 0.221(8) Uani 0.704(8) 1 d PDU . 1
H9A H 0.0494 0.3618 0.7783 0.331 Uiso 0.704(8) 1 calc PR . 1
H9B H 0.0321 0.3198 0.8161 0.331 Uiso 0.704(8) 1 calc PR . 1
H9C H -0.0431 0.3426 0.7527 0.331 Uiso 0.704(8) 1 calc PR . 1
C10 C 0.1555(5) 0.3358(2) 0.6449(9) 0.131(3) Uani 0.704(8) 1 d PDU . 1
H10A H 0.1839 0.3246 0.7106 0.197 Uiso 0.704(8) 1 calc PR . 1
H10B H 0.1605 0.3629 0.6492 0.197 Uiso 0.704(8) 1 calc PR . 1
H10C H 0.1843 0.3270 0.5762 0.197 Uiso 0.704(8) 1 calc PR . 1
C8' C 0.0746(18) 0.3366(7) 0.5171(13) 0.228(9) Uani 0.296(8) 1 d PD . 2
H8D H 0.1338 0.3287 0.4957 0.342 Uiso 0.296(8) 1 calc PR . 2
H8E H 0.0700 0.3636 0.5107 0.342 Uiso 0.296(8) 1 calc PR . 2
H8F H 0.0317 0.3249 0.4670 0.342 Uiso 0.296(8) 1 calc PR . 2
C9' C -0.0447(10) 0.3378(6) 0.657(3) 0.221(8) Uani 0.296(8) 1 d PD . 2
H9D H -0.0460 0.3638 0.6803 0.331 Uiso 0.296(8) 1 calc PR . 2
H9E H -0.0735 0.3225 0.7143 0.331 Uiso 0.296(8) 1 calc PR . 2
H9F H -0.0755 0.3350 0.5852 0.331 Uiso 0.296(8) 1 calc PR . 2
C10' C 0.1085(15) 0.3470(5) 0.7231(17) 0.131(3) Uani 0.296(8) 1 d PD . 2
H10D H 0.1704 0.3400 0.7172 0.197 Uiso 0.296(8) 1 calc PR . 2
H10E H 0.0878 0.3425 0.7999 0.197 Uiso 0.296(8) 1 calc PR . 2
H10F H 0.1020 0.3734 0.7051 0.197 Uiso 0.296(8) 1 calc PR . 2
N3 N 0.0000 0.5000 0.1915(5) 0.0955(13) Uani 1 2 d S . .
C11 C -0.0020(3) 0.46852(15) 0.2508(4) 0.0912(12) Uani 1 1 d . . .
H11 H -0.0023 0.4457 0.2108 0.109 Uiso 1 1 calc R . .
C12 C -0.0036(3) 0.46710(10) 0.3670(4) 0.0810(9) Uani 1 1 d . . .
H12 H -0.0072 0.4438 0.4040 0.097 Uiso 1 1 calc R . .
C13 C 0.0000 0.5000 0.4310(5) 0.0749(10) Uani 1 2 d SD . .
C14 C 0.0000 0.5000 0.5621(6) 0.116(2) Uani 1 2 d SDU . .
C15 C -0.005(2) 0.4606(4) 0.6091(18) 0.258(12) Uani 0.50 1 d PDU A -1
H15A H 0.0349 0.4445 0.5664 0.387 Uiso 0.50 1 calc PR A -1
H15B H -0.0648 0.4513 0.6028 0.387 Uiso 0.50 1 calc PR A -1
H15C H 0.0129 0.4608 0.6884 0.387 Uiso 0.50 1 calc PR A -1
C16 C -0.0627(12) 0.5275(6) 0.6110(13) 0.167(6) Uani 0.50 1 d PDU A -1
H16A H -0.0891 0.5421 0.5504 0.251 Uiso 0.50 1 calc PR A -1
H16B H -0.0313 0.5440 0.6625 0.251 Uiso 0.50 1 calc PR A -1
H16C H -0.1088 0.5143 0.6522 0.251 Uiso 0.50 1 calc PR A -1
C17 C 0.0965(8) 0.5151(9) 0.5940(10) 0.204(8) Uani 0.50 1 d PDU A -1
H17A H 0.1409 0.4983 0.5635 0.306 Uiso 0.50 1 calc PR A -1
H17B H 0.1024 0.5164 0.6760 0.306 Uiso 0.50 1 calc PR A -1
H17C H 0.1047 0.5399 0.5619 0.306 Uiso 0.50 1 calc PR A -1

loop_
_atom_site_aniso_label
_atom_site_aniso_U_11
_atom_site_aniso_U_22
_atom_site_aniso_U_33
_atom_site_aniso_U_23
_atom_site_aniso_U_13
_atom_site_aniso_U_12
Cu1 0.0651(3) 0.0659(2) 0.0801(3) -0.0058(2) -0.0178(2) 0.0041(2)
C1A 0.0687(18) 0.0596(15) 0.084(2) -0.0034(13) -0.0185(17) 0.0001(13)
N1A 0.0758(19) 0.0568(15) 0.090(2) 0.0000(13) -0.0238(17) 0.0016(14)
N1B 0.0687(18) 0.0596(15) 0.084(2) -0.0034(13) -0.0185(17) 0.0001(13)
C1B 0.0758(19) 0.0568(15) 0.090(2) 0.0000(13) -0.0238(17) 0.0016(14)
N2 0.0638(14) 0.0656(13) 0.089(2) -0.0007(13) -0.0225(12) -0.0011(12)
C2 0.092(2) 0.0738(19) 0.096(3) 0.0061(17) -0.042(2) -0.0128(19)
C3 0.089(2) 0.077(2) 0.092(3) -0.0079(17) -0.0279(19) -0.0179(19)
C4 0.0697(19) 0.0630(16) 0.086(2) -0.0072(14) 0.0071(15) -0.0072(15)
C5 0.0716(18) 0.071(2) 0.093(2) 0.0096(17) -0.0152(17) 0.0028(17)
C6 0.0627(17) 0.0695(19) 0.091(2) -0.0040(16) -0.0254(16) -0.0039(15)
C7 0.123(4) 0.0574(18) 0.133(4) -0.0057(19) 0.021(3) -0.012(2)
C8 0.295(18) 0.060(4) 0.330(14) 0.046(6) -0.203(15) 0.001(8)
C9 0.329(19) 0.074(4) 0.259(12) -0.064(7) 0.171(14) -0.021(7)
C10 0.132(6) 0.075(4) 0.186(9) 0.009(4) -0.008(5) -0.030(4)
C8' 0.295(18) 0.060(4) 0.330(14) 0.046(6) -0.203(15) 0.001(8)
C9' 0.329(19) 0.074(4) 0.259(12) -0.064(7) 0.171(14) -0.021(7)
C10' 0.132(6) 0.075(4) 0.186(9) 0.009(4) -0.008(5) -0.030(4)
N3 0.083(3) 0.129(4) 0.074(2) 0.000 0.000 -0.017(2)
C11 0.082(2) 0.101(3) 0.090(3) -0.026(2) 0.006(2) -0.010(2)
C12 0.082(2) 0.069(2) 0.092(2) 0.0043(18) 0.0032(18) -0.0028(17)
C13 0.075(2) 0.080(3) 0.070(2) 0.000 0.000 0.001(2)
C14 0.125(5) 0.158(7) 0.065(3) 0.000 0.000 0.029(5)
C15 0.42(4) 0.231(15) 0.123(15) 0.099(15) 0.06(2) 0.038(14)
C16 0.147(10) 0.265(16) 0.091(9) -0.038(11) 0.038(9) 0.041(13)
C17 0.124(8) 0.42(3) 0.067(6) -0.019(13) -0.023(6) 0.014(12)

loop_
_atom_type_symbol
_atom_type_description
_atom_type_scat_dispersion_real
_atom_type_scat_dispersion_imag
_atom_type_scat_source
C C 0.0181 0.0091 'International Tables Vol C Tables 4.2.6.8 and 6.1.1.4'
H H 0.0000 0.0000 'International Tables Vol C Tables 4.2.6.8 and 6.1.1.4'
N N 0.0311 0.0180 'International Tables Vol C Tables 4.2.6.8 and 6.1.1.4'
Cu Cu -1.9646 0.5888 'International Tables Vol C Tables 4.2.6.8 and 6.1.1.4'

loop_
_geom_angle_atom_site_label_1
_geom_angle_atom_site_label_2
_geom_angle_atom_site_label_3
_geom_angle
_geom_angle_site_symmetry_1
_geom_angle_site_symmetry_3
N1A Cu1 C1A 146.91(12) . .
N1A Cu1 N2 107.69(12) . .
C1A Cu1 N2 105.40(11) . .
N1A C1A Cu1 175.2(3) 3 .
C1A N1A Cu1 175.6(3) 11_454 .
C2 N2 C6 115.5(3) . .
C2 N2 Cu1 122.0(2) . .
C6 N2 Cu1 121.9(2) . .
N2 C2 C3 123.7(3) . .
N2 C2 H2 118.1 . .
C3 C2 H2 118.1 . .
C4 C3 C2 121.0(3) . .
C4 C3 H3 119.5 . .
C2 C3 H3 119.5 . .
C3 C4 C5 116.0(3) . .
C3 C4 C7 121.7(3) . .
C5 C4 C7 122.3(4) . .
C6 C5 C4 120.2(3) . .
C6 C5 H5 119.9 . .
C4 C5 H5 119.9 . .
N2 C6 C5 123.6(3) . .
N2 C6 H6 118.2 . .
C5 C6 H6 118.2 . .
C8 C7 C10' 123.2(9) . .
C8 C7 C9 114.2(7) . .
C10' C7 C9 56.4(10) . .
C8 C7 C4 112.9(5) . .
C10' C7 C4 123.5(8) . .
C9 C7 C4 107.2(5) . .
C8 C7 C10 111.3(7) . .
C10' C7 C10 47.7(9) . .
C9 C7 C10 103.7(7) . .
C4 C7 C10 106.9(4) . .
C8 C7 C8' 39.5(10) . .
C10' C7 C8' 111.0(10) . .
C9 C7 C8' 143.7(11) . .
C4 C7 C8' 107.3(10) . .
C10 C7 C8' 76.7(10) . .
C8 C7 C9' 61.7(12) . .
C10' C7 C9' 106.5(9) . .
C9 C7 C9' 58.8(11) . .
C4 C7 C9' 105.2(9) . .
C10 C7 C9' 147.0(8) . .
C8' C7 C9' 101.0(10) . .
C7 C8 H8A 109.5 . .
C7 C8 H8B 109.5 . .
C7 C8 H8C 109.5 . .
C7 C9 H9A 109.5 . .
C7 C9 H9B 109.5 . .
H9A C9 H9B 109.5 . .
C7 C9 H9C 109.5 . .
H9A C9 H9C 109.5 . .
H9B C9 H9C 109.5 . .
C7 C10 H10A 109.5 . .
C7 C10 H10B 109.5 . .
C7 C10 H10C 109.5 . .
C7 C8' H8D 109.5 . .
C7 C8' H8E 109.5 . .
H8D C8' H8E 109.5 . .
C7 C8' H8F 109.5 . .
H8D C8' H8F 109.5 . .
H8E C8' H8F 109.5 . .
C7 C9' H9D 109.5 . .
C7 C9' H9E 109.5 . .
H9D C9' H9E 109.5 . .
C7 C9' H9F 109.5 . .
H9D C9' H9F 109.5 . .
H9E C9' H9F 109.5 . .
C7 C10' H10D 109.5 . .
C7 C10' H10E 109.5 . .
H10D C10' H10E 109.5 . .
C7 C10' H10F 109.5 . .
H10D C10' H10F 109.5 . .
H10E C10' H10F 109.5 . .
C11 N3 C11 116.3(6) . 2_565
N3 C11 C12 124.0(5) . .
N3 C11 H11 118.0 . .
C12 C11 H11 118.0 . .
C11 C12 C13 120.5(4) . .
C11 C12 H12 119.8 . .
C13 C12 H12 119.8 . .
C12 C13 C12 114.7(5) . 2_565
C12 C13 C14 122.7(3) . .
C12 C13 C14 122.7(3) 2_565 .
C16 C14 C16 134.2(15) 2_565 .
C16 C14 C15 43.2(10) 2_565 .
C16 C14 C15 116.4(9) . .
C16 C14 C15 116.4(9) 2_565 2_565
C16 C14 C15 43.2(10) . 2_565
C15 C14 C15 137.0(18) . 2_565
C16 C14 C13 112.9(7) 2_565 .
C16 C14 C13 112.9(7) . .
C15 C14 C13 111.5(9) . .
C15 C14 C13 111.5(9) 2_565 .
C16 C14 C17 105.5(8) 2_565 2_565
C16 C14 C17 63.2(9) . 2_565
C15 C14 C17 63.7(9) . 2_565
C15 C14 C17 105.7(9) 2_565 2_565
C13 C14 C17 103.6(5) . 2_565
C16 C14 C17 63.2(9) 2_565 .
C16 C14 C17 105.5(8) . .
C15 C14 C17 105.7(9) . .
C15 C14 C17 63.7(9) 2_565 .
C13 C14 C17 103.6(5) . .
C17 C14 C17 152.8(10) 2_565 .
C14 C15 H15A 109.5 . .
C14 C15 H15B 109.5 . .
H15A C15 H15B 109.5 . .
C14 C15 H15C 109.5 . .
H15A C15 H15C 109.5 . .
H15B C15 H15C 109.5 . .
C14 C16 H16A 109.5 . .
C14 C16 H16B 109.5 . .
H16A C16 H16B 109.5 . .
C14 C16 H16C 109.5 . .
H16A C16 H16C 109.5 . .
H16B C16 H16C 109.5 . .
C14 C17 H17A 109.5 . .
C14 C17 H17B 109.5 . .
H17A C17 H17B 109.5 . .
C14 C17 H17C 109.5 . .
H17A C17 H17C 109.5 . .
H17B C17 H17C 109.5 . .

loop_
_geom_bond_atom_site_label_1
_geom_bond_atom_site_label_2
_geom_bond_distance
_geom_bond_site_symmetry_2
Cu1 N1A 1.882(3) .
Cu1 C1A 1.892(3) .
Cu1 N2 2.097(3) .
C1A N1A 1.149(4) 3
N1A C1A 1.149(4) 11_454
N2 C2 1.329(4) .
N2 C6 1.335(4) .
C2 C3 1.379(6) .
C2 H2 0.9300 .
C3 C4 1.356(5) .
C3 H3 0.9300 .
C4 C5 1.382(5) .
C4 C7 1.534(5) .
C5 C6 1.380(5) .
C5 H5 0.9300 .
C6 H6 0.9300 .
C7 C8 1.449(9) .
C7 C10' 1.461(12) .
C7 C9 1.529(10) .
C7 C10 1.544(9) .
C7 C8' 1.548(14) .
C7 C9' 1.582(14) .
C8 H8A 0.9600 .
C8 H8B 0.9600 .
C8 H8C 0.9600 .
C9 H9A 0.9600 .
C9 H9B 0.9600 .
C9 H9C 0.9600 .
C10 H10A 0.9600 .
C10 H10B 0.9600 .
C10 H10C 0.9600 .
C8' H8D 0.9600 .
C8' H8E 0.9600 .
C8' H8F 0.9600 .
C9' H9D 0.9600 .
C9' H9E 0.9600 .
C9' H9F 0.9600 .
C10' H10D 0.9600 .
C10' H10E 0.9600 .
C10' H10F 0.9600 .
N3 C11 1.310(6) .
N3 C11 1.310(6) 2_565
C11 C12 1.354(7) .
C11 H11 0.9300 .
C12 C13 1.381(5) .
C12 H12 0.9300 .
C13 C12 1.381(5) 2_565
C13 C14 1.527(8) .
C14 C16 1.465(11) 2_565
C14 C16 1.465(11) .
C14 C15 1.497(12) .
C14 C15 1.497(12) 2_565
C14 C17 1.582(12) 2_565
C14 C17 1.582(12) .
C15 H15A 0.9600 .
C15 H15B 0.9600 .
C15 H15C 0.9600 .
C16 H16A 0.9600 .
C16 H16B 0.9600 .
C16 H16C 0.9600 .
C17 H17A 0.9600 .
C17 H17B 0.9600 .
C17 H17C 0.9600 .

loop_
_geom_torsion_atom_site_label_1
_geom_torsion_atom_site_label_2
_geom_torsion_atom_site_label_3
_geom_torsion_atom_site_label_4
_geom_torsion
_geom_torsion_site_symmetry_1
_geom_torsion_site_symmetry_4
N1A Cu1 C1A N1A 148(4) . 3
N2 Cu1 C1A N1A -31(4) . 3
C1A Cu1 N1A C1A -144(4) . 11_454
N2 Cu1 N1A C1A 35(4) . 11_454
N1A Cu1 N2 C2 169.1(3) . .
C1A Cu1 N2 C2 -11.4(4) . .
N1A Cu1 N2 C6 -1.8(3) . .
C1A Cu1 N2 C6 177.7(3) . .
C6 N2 C2 C3 1.1(7) . .
Cu1 N2 C2 C3 -170.3(3) . .
N2 C2 C3 C4 0.6(7) . .
C2 C3 C4 C5 -1.9(6) . .
C2 C3 C4 C7 177.4(4) . .
C3 C4 C5 C6 1.5(6) . .
C7 C4 C5 C6 -177.8(4) . .
C2 N2 C6 C5 -1.4(6) . .
Cu1 N2 C6 C5 170.0(3) . .
C4 C5 C6 N2 0.1(7) . .
C3 C4 C7 C8 166.2(9) . .
C5 C4 C7 C8 -14.5(10) . .
C3 C4 C7 C10' -6.4(13) . .
C5 C4 C7 C10' 172.8(12) . .
C3 C4 C7 C9 -67.1(9) . .
C5 C4 C7 C9 112.1(8) . .
C3 C4 C7 C10 43.6(7) . .
C5 C4 C7 C10 -137.2(6) . .
C3 C4 C7 C8' 124.5(11) . .
C5 C4 C7 C8' -56.3(11) . .
C3 C4 C7 C9' -128.5(12) . .
C5 C4 C7 C9' 50.7(12) . .
C11 N3 C11 C12 1.2(3) 2_565 .
N3 C11 C12 C13 -2.3(6) . .
C11 C12 C13 C12 1.1(3) . 2_565
C11 C12 C13 C14 -178.9(3) . .
C12 C13 C14 C16 46.7(11) . 2_565
C12 C13 C14 C16 -133.3(11) 2_565 2_565
C12 C13 C14 C16 -133.3(11) . .
C12 C13 C14 C16 46.7(11) 2_565 .
C12 C13 C14 C15 -0.2(16) . .
C12 C13 C14 C15 179.8(16) 2_565 .
C12 C13 C14 C15 179.8(15) . 2_565
C12 C13 C14 C15 -0.2(15) 2_565 2_565
C12 C13 C14 C17 -67.0(12) . 2_565
C12 C13 C14 C17 113.0(12) 2_565 2_565
C12 C13 C14 C17 113.0(12) . .
C12 C13 C14 C17 -67.0(12) 2_565 .
